data_7208907
loop_
_publ_author_name
'Hu, Feilong'
'Zou, Huahong'
'Zhao, Xuebo'
'Mi, Yan'
'Luo, Caili'
'Wang, Yunxiao'

_publ_section_title
;
 Second ligands-assisted structural variation of entangled coordination
 polymers with polycatenated or polythreaded features
;
_journal_issue 6
_journal_name_full CrystEngComm
_journal_page_first 1068
_journal_paper_doi 10.1039/c2ce26165k
_journal_volume 15
_journal_year 2013
_chemical_formula_sum 'C51 H47 N5 Ni2 O15'
_chemical_formula_weight 1087.36
_chemical_name_systematic
;
?
;
_space_group_IT_number 2
_symmetry_cell_setting triclinic
_symmetry_space_group_name_Hall '-P 1'
_symmetry_space_group_name_H-M 'P -1'
_atom_sites_solution_hydrogens geom
_atom_sites_solution_primary direct
_atom_sites_solution_secondary difmap
_audit_creation_method SHELXL-97
_cell_angle_alpha 88.100(3)
_cell_angle_beta 73.721(3)
_cell_angle_gamma 70.836(3)
_cell_formula_units_Z 2
_cell_length_a 12.215(3)
_cell_length_b 14.940(4)
_cell_length_c 15.929(4)
_cell_measurement_temperature 293(2)
_cell_volume 2630.2(12)
_computing_cell_refinement 'Bruker SMART'
_computing_data_collection 'Bruker SMART'
_computing_data_reduction 'Bruker SHELXTL'
_computing_molecular_graphics 'Bruker SHELXTL'
_computing_publication_material 'Bruker SHELXTL'
_computing_structure_refinement 'SHELXL-97 (Sheldrick, 1997)'
_computing_structure_solution 'SHELXS-97 (Sheldrick, 1990)'
_diffrn_ambient_temperature 293(2)
_diffrn_measured_fraction_theta_full 0.980
_diffrn_measured_fraction_theta_max 0.980
_diffrn_measurement_device_type 'CCD area detector'
_diffrn_measurement_method 'phi and omega scans'
_diffrn_radiation_monochromator graphite
_diffrn_radiation_source 'fine-focus sealed tube'
_diffrn_radiation_type MoK\a
_diffrn_radiation_wavelength 0.71073
_diffrn_reflns_av_R_equivalents 0.0408
_diffrn_reflns_av_sigmaI/netI 0.0951
_diffrn_reflns_limit_h_max 14
_diffrn_reflns_limit_h_min -14
_diffrn_reflns_limit_k_max 16
_diffrn_reflns_limit_k_min -18
_diffrn_reflns_limit_l_max 19
_diffrn_reflns_limit_l_min -19
_diffrn_reflns_number 15921
_diffrn_reflns_theta_full 25.68
_diffrn_reflns_theta_max 25.68
_diffrn_reflns_theta_min 1.45
_exptl_absorpt_coefficient_mu 0.786
_exptl_absorpt_correction_T_max 0.8912
_exptl_absorpt_correction_T_min 0.8586
_exptl_absorpt_correction_type multi-scan
_exptl_absorpt_process_details sadabs
_exptl_crystal_colour green
_exptl_crystal_density_diffrn 1.373
_exptl_crystal_density_method 'not measured'
_exptl_crystal_description block
_exptl_crystal_F_000 1128
_exptl_crystal_size_max 0.20
_exptl_crystal_size_mid 0.20
_exptl_crystal_size_min 0.15
_refine_diff_density_max 0.612
_refine_diff_density_min -0.556
_refine_diff_density_rms 0.075
_refine_ls_extinction_method none
_refine_ls_goodness_of_fit_ref 1.019
_refine_ls_hydrogen_treatment constr
_refine_ls_matrix_type full
_refine_ls_number_parameters 707
_refine_ls_number_reflns 9796
_refine_ls_number_restraints 286
_refine_ls_restrained_S_all 1.026
_refine_ls_R_factor_all 0.1273
_refine_ls_R_factor_gt 0.0607
_refine_ls_shift/su_max 0.021
_refine_ls_shift/su_mean 0.000
_refine_ls_structure_factor_coef Fsqd
_refine_ls_weighting_details 'calc w=1/[\s^2^(Fo^2^)+(0.0550P)^2^+2.5000P] where P=(Fo^2^+2Fc^2^)/3'
_refine_ls_weighting_scheme calc
_refine_ls_wR_factor_gt 0.1313
_refine_ls_wR_factor_ref 0.1586
_reflns_number_gt 5429
_reflns_number_total 9796
_reflns_threshold_expression >2sigma(I)
_cod_data_source_file c2ce26165k.txt
_cod_data_source_block 1
_cod_depositor_comments
;
The following automatic conversions were performed:

'_symmetry_cell_setting' value 'Triclinic' changed to 'triclinic'
according to /home/saulius/struct/CIF-dictionaries/cif_core.dic
dictionary named 'cif_core.dic' version 2.4.2 from 2011-04-26.

Automatic conversion script
Id: cif_fix_values 1891 2012-01-12 08:04:46Z andrius 
;
_cod_original_cell_volume 2630.1(12)
_cod_original_sg_symbol_H-M P-1
_cod_database_code 7208907

loop_
_symmetry_equiv_pos_as_xyz
'x, y, z'
'-x, -y, -z'

loop_
_atom_site_label
_atom_site_type_symbol
_atom_site_fract_x
_atom_site_fract_y
_atom_site_fract_z
_atom_site_U_iso_or_equiv
_atom_site_adp_type
_atom_site_occupancy
_atom_site_symmetry_multiplicity
_atom_site_calc_flag
_atom_site_refinement_flags
_atom_site_disorder_assembly
_atom_site_disorder_group
Ni1 Ni 0.68470(6) 0.55839(4) 0.47676(4) 0.0373(2) Uani 1 1 d . . .
Ni2 Ni 0.34239(6) 0.80077(4) -0.10748(4) 0.0426(2) Uani 1 1 d . . .
O1 O 0.2545(4) 0.6454(3) -0.2020(3) 0.0644(12) Uani 1 1 d . . .
O2 O 0.2911(3) 0.6862(2) -0.0820(2) 0.0509(10) Uani 1 1 d . . .
O3 O 0.1012(4) 0.3517(3) 0.0656(3) 0.0688(12) Uani 1 1 d . . .
O4 O 0.6686(3) 0.4217(2) 0.4704(2) 0.0374(8) Uani 1 1 d . . .
O5 O 0.7484(3) 0.4556(2) 0.5671(2) 0.0395(8) Uani 1 1 d . . .
O6 O 0.8605(5) 0.0168(3) 0.6200(4) 0.121(2) Uani 1 1 d . . .
O7 O 0.7236(4) -0.3287(3) 0.5118(2) 0.0520(10) Uani 1 1 d . . .
O8 O 0.5407(5) -0.2296(3) 0.5819(4) 0.107(2) Uani 1 1 d . . .
O9 O 0.1858(3) -0.0801(2) -0.0368(3) 0.0600(11) Uani 1 1 d . . .
O10 O 0.3590(4) -0.0661(2) -0.1103(3) 0.0519(10) Uani 1 1 d . . .
O11 O 0.2819(5) 0.8150(3) -0.2176(3) 0.0972(18) Uani 1 1 d . . .
H11A H 0.2869 0.7618 -0.2388 0.117 Uiso 1 1 d R . .
H11B H 0.3205 0.8423 -0.2567 0.117 Uiso 1 1 d R . .
O12 O 0.5193(3) 0.6064(2) 0.5680(2) 0.0424(9) Uani 1 1 d . . .
H12A H 0.4669 0.5932 0.5500 0.051 Uiso 1 1 d R . .
H12B H 0.4969 0.6663 0.5773 0.051 Uiso 1 1 d R . .
N1 N 0.6144(4) 0.6164(3) 0.3758(3) 0.0422(11) Uani 1 1 d . . .
N2 N 0.3980(4) 0.7732(3) 0.0099(3) 0.0395(10) Uani 1 1 d . . .
N3 N 0.5199(4) 0.7346(3) -0.1774(3) 0.0469(11) Uani 1 1 d . . .
N4 N 1.1411(4) 0.4976(3) -0.3927(3) 0.0457(11) Uani 1 1 d . . .
C1 C 0.5647(5) 0.5688(4) 0.3376(3) 0.0486(14) Uani 1 1 d . . .
H1 H 0.5620 0.5104 0.3585 0.058 Uiso 1 1 calc R . .
C2 C 0.5171(5) 0.6000(4) 0.2695(3) 0.0490(15) Uani 1 1 d . . .
H2 H 0.4822 0.5641 0.2459 0.059 Uiso 1 1 calc R . .
C3 C 0.5217(4) 0.6854(3) 0.2364(3) 0.0366(12) Uani 1 1 d . . .
C4 C 0.5725(6) 0.7358(4) 0.2751(4) 0.0625(18) Uani 1 1 d . . .
H4 H 0.5767 0.7941 0.2551 0.075 Uiso 1 1 calc R . .
C5 C 0.6169(6) 0.6992(4) 0.3436(4) 0.0661(19) Uani 1 1 d . . .
H5 H 0.6509 0.7345 0.3690 0.079 Uiso 1 1 calc R . .
C6 C 0.4775(4) 0.7171(3) 0.1585(3) 0.0371(12) Uani 1 1 d . . .
C7 C 0.4942(5) 0.6520(4) 0.0926(3) 0.0444(13) Uani 1 1 d . . .
H7 H 0.5326 0.5877 0.0968 0.053 Uiso 1 1 calc R . .
C8 C 0.4540(5) 0.6823(4) 0.0209(3) 0.0486(14) Uani 1 1 d . . .
H8 H 0.4664 0.6370 -0.0225 0.058 Uiso 1 1 calc R . .
C9 C 0.3833(5) 0.8356(4) 0.0731(3) 0.0476(14) Uani 1 1 d . . .
H9 H 0.3459 0.8996 0.0668 0.057 Uiso 1 1 calc R . .
C10 C 0.4203(5) 0.8111(4) 0.1473(3) 0.0475(14) Uani 1 1 d . . .
H10 H 0.4067 0.8579 0.1897 0.057 Uiso 1 1 calc R . .
C11 C 0.2575(5) 0.6354(3) -0.1249(4) 0.0430(13) Uani 1 1 d . . .
C12 C 0.2193(4) 0.5578(3) -0.0756(3) 0.0399(12) Uani 1 1 d . . .
C13 C 0.1877(5) 0.4936(3) -0.1176(4) 0.0493(14) Uani 1 1 d . . .
H13 H 0.1911 0.4983 -0.1765 0.059 Uiso 1 1 calc R . .
C14 C 0.1511(5) 0.4228(4) -0.0721(4) 0.0551(15) Uani 1 1 d . . .
H14 H 0.1313 0.3795 -0.1005 0.066 Uiso 1 1 calc R . .
C15 C 0.1446(5) 0.4171(4) 0.0146(4) 0.0521(15) Uani 1 1 d . . .
C16 C 0.1754(6) 0.4799(4) 0.0567(4) 0.0608(17) Uani 1 1 d . . .
H16 H 0.1703 0.4756 0.1160 0.073 Uiso 1 1 calc R . .
C17 C 0.2141(5) 0.5493(4) 0.0109(4) 0.0510(15) Uani 1 1 d . . .
H17 H 0.2368 0.5907 0.0393 0.061 Uiso 1 1 calc R . .
C18 C 0.1398(5) 0.2592(4) 0.0306(4) 0.0506(15) Uani 1 1 d . . .
C19 C 0.2569(5) 0.2139(4) -0.0169(4) 0.0572(16) Uani 1 1 d . . .
H19 H 0.3124 0.2462 -0.0295 0.069 Uiso 1 1 calc R . .
C20 C 0.2925(5) 0.1205(4) -0.0461(4) 0.0556(16) Uani 1 1 d . . .
H20 H 0.3724 0.0895 -0.0779 0.067 Uiso 1 1 calc R . .
C21 C 0.2096(5) 0.0719(3) -0.0283(4) 0.0447(14) Uani 1 1 d . . .
C22 C 0.0936(5) 0.1182(4) 0.0205(4) 0.0578(17) Uani 1 1 d . . .
H22 H 0.0380 0.0859 0.0331 0.069 Uiso 1 1 calc R . .
C23 C 0.0570(5) 0.2116(4) 0.0514(4) 0.0616(17) Uani 1 1 d . . .
H23 H -0.0218 0.2419 0.0855 0.074 Uiso 1 1 calc R . .
C24 C 0.2520(6) -0.0300(4) -0.0603(4) 0.0482(15) Uani 1 1 d . . .
C25 C 0.5595(6) 0.6533(4) -0.2267(4) 0.0577(16) Uani 1 1 d . . .
H25 H 0.5023 0.6273 -0.2327 0.069 Uiso 1 1 calc R . .
C26 C 0.6782(5) 0.6057(4) -0.2689(4) 0.0598(17) Uani 1 1 d . . .
H26 H 0.7000 0.5495 -0.3024 0.072 Uiso 1 1 calc R . .
C27 C 0.7663(5) 0.6426(4) -0.2611(3) 0.0469(14) Uani 1 1 d . . .
C28 C 0.7258(6) 0.7273(4) -0.2111(4) 0.0558(16) Uani 1 1 d . . .
H28 H 0.7809 0.7552 -0.2044 0.067 Uiso 1 1 calc R . .
C29 C 0.6048(6) 0.7701(4) -0.1713(4) 0.0579(16) Uani 1 1 d . . .
H29 H 0.5804 0.8269 -0.1382 0.069 Uiso 1 1 calc R . .
C30 C 0.8964(5) 0.5926(4) -0.3050(3) 0.0467(14) Uani 1 1 d . . .
C31 C 0.9338(6) 0.5168(5) -0.3651(5) 0.078(2) Uani 1 1 d . . .
H31 H 0.8764 0.4956 -0.3779 0.093 Uiso 1 1 calc R . .
C32 C 1.0541(6) 0.4718(4) -0.4064(5) 0.073(2) Uani 1 1 d . . .
H32 H 1.0751 0.4204 -0.4460 0.087 Uiso 1 1 calc R . .
C33 C 1.1073(6) 0.5693(5) -0.3336(4) 0.0665(19) Uani 1 1 d . . .
H33 H 1.1669 0.5884 -0.3218 0.080 Uiso 1 1 calc R . .
C34 C 0.9891(6) 0.6166(5) -0.2890(4) 0.0701(19) Uani 1 1 d . . .
H34 H 0.9710 0.6655 -0.2474 0.084 Uiso 1 1 calc R . .
C35 C 0.7219(4) 0.3957(3) 0.5304(3) 0.0351(12) Uani 1 1 d . . .
C36 C 0.7366(5) 0.2264(4) 0.5080(4) 0.0589(17) Uani 1 1 d . . .
H36 H 0.7022 0.2430 0.4621 0.071 Uiso 1 1 calc R . .
C37 C 0.7547(4) 0.2955(3) 0.5530(3) 0.0377(12) Uani 1 1 d . . .
C38 C 0.7691(6) 0.1330(4) 0.5303(5) 0.083(2) Uani 1 1 d . . .
H38 H 0.7559 0.0872 0.5001 0.099 Uiso 1 1 calc R . .
C39 C 0.8204(6) 0.1088(4) 0.5970(5) 0.078(2) Uani 1 1 d . . .
C40 C 0.8401(6) 0.1754(4) 0.6423(4) 0.069(2) Uani 1 1 d . . .
H40 H 0.8747 0.1580 0.6881 0.082 Uiso 1 1 calc R . .
C41 C 0.8084(5) 0.2677(4) 0.6199(4) 0.0527(15) Uani 1 1 d . . .
H41 H 0.8232 0.3126 0.6501 0.063 Uiso 1 1 calc R . .
C42 C 0.8074(8) -0.0480(4) 0.6016(6) 0.091(3) Uani 1 1 d . . .
C43 C 0.6871(9) -0.0294(5) 0.6333(7) 0.121(4) Uani 1 1 d . . .
H43 H 0.6384 0.0274 0.6656 0.145 Uiso 1 1 calc R . .
C44 C 0.6358(8) -0.0963(5) 0.6172(6) 0.107(3) Uani 1 1 d . . .
H44 H 0.5528 -0.0839 0.6386 0.129 Uiso 1 1 calc R . .
C45 C 0.7090(7) -0.1801(4) 0.5697(5) 0.0661(19) Uani 1 1 d . . .
C46 C 0.8312(7) -0.1985(4) 0.5425(5) 0.081(2) Uani 1 1 d . . .
H46 H 0.8814 -0.2565 0.5128 0.097 Uiso 1 1 calc R . .
C47 C 0.8818(7) -0.1321(5) 0.5586(5) 0.091(3) Uani 1 1 d . . .
H47 H 0.9651 -0.1453 0.5401 0.109 Uiso 1 1 calc R . .
C48 C 0.6525(7) -0.2511(4) 0.5537(5) 0.0614(19) Uani 1 1 d . . .
O13 O 0.4071(14) 0.0478(7) 0.7439(8) 0.379(10) Uani 1 1 d . . .
H13A H 0.3447 0.0580 0.7265 0.568 Uiso 1 1 d R . .
H13B H 0.3944 0.0138 0.7869 0.568 Uiso 1 1 d R . .
O14 O 0.3352(8) 0.9036(6) 0.6444(5) 0.217(4) Uani 1 1 d . . .
H14A H 0.2816 0.9532 0.6356 0.325 Uiso 1 1 d R . .
H14B H 0.3918 0.8741 0.5998 0.325 Uiso 1 1 d R . .
O15 O 0.8411(17) 0.7827(14) 0.2628(15) 0.207(6) Uani 0.50 1 d PDU A 1
N7 N 0.9655(15) 0.8736(12) 0.2093(13) 0.165(6) Uani 0.50 1 d PDU A 1
C49 C 0.861(2) 0.8575(15) 0.2645(19) 0.192(7) Uani 0.50 1 d PDU A 1
H49A H 0.8052 0.9066 0.3043 0.230 Uiso 0.50 1 calc PR A 1
C50 C 1.052(3) 0.7973(18) 0.149(3) 0.207(9) Uani 0.50 1 d PDU A 1
H50A H 1.0352 0.7395 0.1645 0.311 Uiso 0.50 1 calc PR A 1
H50B H 1.1318 0.7905 0.1515 0.311 Uiso 0.50 1 calc PR A 1
H50C H 1.0464 0.8108 0.0907 0.311 Uiso 0.50 1 calc PR A 1
C51 C 0.9690(15) 0.9651(11) 0.2006(11) 0.111(5) Uani 0.50 1 d PDU A 1
H51A H 0.9431 0.9972 0.2576 0.167 Uiso 0.50 1 calc PR A 1
H51B H 0.9162 0.9987 0.1668 0.167 Uiso 0.50 1 calc PR A 1
H51C H 1.0501 0.9630 0.1714 0.167 Uiso 0.50 1 calc PR A 1
O15B O 0.7971(16) 0.9206(13) 0.3107(12) 0.207(6) Uani 0.50 1 d PDU B 2
N7B N 0.9567(19) 0.8115(15) 0.2073(14) 0.194(7) Uani 0.50 1 d PDU B 2
C49B C 0.897(2) 0.9024(14) 0.250(2) 0.203(7) Uani 0.50 1 d PDU B 2
H49B H 0.9315 0.9500 0.2344 0.244 Uiso 0.50 1 calc PR B 2
C50B C 1.080(3) 0.787(2) 0.151(3) 0.204(9) Uani 0.50 1 d PDU B 2
H50D H 1.0985 0.8446 0.1356 0.306 Uiso 0.50 1 calc PR B 2
H50E H 1.0879 0.7530 0.0983 0.306 Uiso 0.50 1 calc PR B 2
H50F H 1.1349 0.7489 0.1809 0.306 Uiso 0.50 1 calc PR B 2
C51B C 0.934(2) 0.7314(15) 0.2516(18) 0.190(7) Uani 0.50 1 d PDU B 2
H51D H 1.0093 0.6802 0.2433 0.285 Uiso 0.50 1 calc PR B 2
H51E H 0.8810 0.7116 0.2281 0.285 Uiso 0.50 1 calc PR B 2
H51F H 0.8974 0.7488 0.3131 0.285 Uiso 0.50 1 calc PR B 2

loop_
_atom_site_aniso_label
_atom_site_aniso_U_11
_atom_site_aniso_U_22
_atom_site_aniso_U_33
_atom_site_aniso_U_23
_atom_site_aniso_U_13
_atom_site_aniso_U_12
Ni1 0.0465(4) 0.0323(4) 0.0464(4) 0.0080(3) -0.0243(4) -0.0216(3)
Ni2 0.0589(5) 0.0287(4) 0.0493(4) 0.0075(3) -0.0266(4) -0.0174(3)
O1 0.104(4) 0.062(3) 0.052(3) 0.011(2) -0.032(3) -0.052(3)
O2 0.069(3) 0.038(2) 0.062(2) 0.0118(19) -0.034(2) -0.0272(19)
O3 0.074(3) 0.033(2) 0.083(3) -0.001(2) 0.008(2) -0.021(2)
O4 0.044(2) 0.0333(19) 0.046(2) 0.0047(16) -0.0228(18) -0.0193(16)
O5 0.048(2) 0.0260(18) 0.057(2) 0.0023(16) -0.0284(19) -0.0168(16)
O6 0.167(5) 0.035(2) 0.244(7) 0.049(3) -0.168(5) -0.052(3)
O7 0.071(3) 0.038(2) 0.065(3) 0.010(2) -0.030(2) -0.033(2)
O8 0.076(4) 0.037(3) 0.224(7) -0.022(3) -0.074(4) -0.011(2)
O9 0.058(3) 0.034(2) 0.103(3) 0.018(2) -0.039(2) -0.024(2)
O10 0.066(3) 0.028(2) 0.065(3) 0.0063(19) -0.023(2) -0.016(2)
O11 0.182(5) 0.053(3) 0.116(4) 0.038(3) -0.114(4) -0.059(3)
O12 0.046(2) 0.0337(19) 0.057(2) -0.0031(17) -0.0251(19) -0.0156(17)
N1 0.052(3) 0.037(2) 0.048(3) 0.010(2) -0.024(2) -0.022(2)
N2 0.049(3) 0.027(2) 0.045(3) 0.002(2) -0.021(2) -0.010(2)
N3 0.062(3) 0.047(3) 0.038(3) 0.000(2) -0.012(2) -0.027(2)
N4 0.054(3) 0.054(3) 0.041(3) 0.004(2) -0.018(2) -0.030(2)
C1 0.066(4) 0.045(3) 0.051(3) 0.014(3) -0.029(3) -0.031(3)
C2 0.066(4) 0.054(4) 0.048(3) 0.016(3) -0.031(3) -0.037(3)
C3 0.038(3) 0.038(3) 0.036(3) 0.004(2) -0.016(2) -0.012(2)
C4 0.103(5) 0.047(4) 0.071(4) 0.025(3) -0.058(4) -0.044(4)
C5 0.109(6) 0.053(4) 0.074(4) 0.024(3) -0.061(4) -0.050(4)
C6 0.039(3) 0.038(3) 0.035(3) 0.005(2) -0.011(2) -0.014(2)
C7 0.051(4) 0.032(3) 0.049(3) 0.004(3) -0.024(3) -0.003(3)
C8 0.065(4) 0.035(3) 0.045(3) -0.005(3) -0.022(3) -0.009(3)
C9 0.063(4) 0.031(3) 0.051(3) 0.001(3) -0.024(3) -0.012(3)
C10 0.069(4) 0.036(3) 0.042(3) -0.001(3) -0.025(3) -0.015(3)
C11 0.040(3) 0.032(3) 0.058(4) -0.002(3) -0.019(3) -0.009(2)
C12 0.036(3) 0.029(3) 0.052(3) 0.002(2) -0.012(3) -0.007(2)
C13 0.058(4) 0.038(3) 0.056(4) 0.002(3) -0.020(3) -0.020(3)
C14 0.061(4) 0.040(3) 0.069(4) 0.000(3) -0.014(3) -0.026(3)
C15 0.050(4) 0.026(3) 0.065(4) 0.000(3) 0.003(3) -0.008(3)
C16 0.081(5) 0.045(4) 0.056(4) 0.005(3) -0.012(3) -0.028(3)
C17 0.066(4) 0.038(3) 0.050(4) -0.003(3) -0.015(3) -0.020(3)
C18 0.052(4) 0.030(3) 0.065(4) 0.007(3) -0.011(3) -0.013(3)
C19 0.049(4) 0.034(3) 0.088(5) -0.002(3) -0.007(3) -0.024(3)
C20 0.041(3) 0.036(3) 0.086(5) 0.001(3) -0.014(3) -0.011(3)
C21 0.046(4) 0.029(3) 0.070(4) 0.012(3) -0.029(3) -0.017(3)
C22 0.047(4) 0.035(3) 0.099(5) 0.015(3) -0.023(4) -0.023(3)
C23 0.038(4) 0.046(4) 0.095(5) 0.014(3) -0.009(3) -0.016(3)
C24 0.059(4) 0.033(3) 0.067(4) 0.015(3) -0.039(4) -0.017(3)
C25 0.061(4) 0.071(4) 0.050(4) -0.014(3) -0.006(3) -0.040(4)
C26 0.057(4) 0.066(4) 0.055(4) -0.029(3) 0.003(3) -0.031(3)
C27 0.062(4) 0.055(4) 0.034(3) 0.004(3) -0.012(3) -0.035(3)
C28 0.068(5) 0.054(4) 0.062(4) -0.004(3) -0.025(4) -0.036(3)
C29 0.065(5) 0.049(4) 0.066(4) -0.007(3) -0.018(4) -0.027(3)
C30 0.057(4) 0.060(4) 0.034(3) 0.004(3) -0.014(3) -0.033(3)
C31 0.054(4) 0.074(5) 0.114(6) -0.040(4) -0.023(4) -0.027(4)
C32 0.052(4) 0.060(4) 0.111(6) -0.034(4) -0.022(4) -0.022(3)
C33 0.060(4) 0.103(5) 0.054(4) -0.015(4) -0.006(3) -0.056(4)
C34 0.066(5) 0.094(5) 0.060(4) -0.030(4) -0.004(4) -0.048(4)
C35 0.033(3) 0.031(3) 0.046(3) 0.000(2) -0.012(3) -0.015(2)
C36 0.077(4) 0.036(3) 0.085(5) 0.007(3) -0.055(4) -0.020(3)
C37 0.041(3) 0.026(3) 0.054(3) -0.002(2) -0.019(3) -0.015(2)
C38 0.117(6) 0.031(3) 0.140(7) 0.004(4) -0.093(6) -0.028(4)
C39 0.105(6) 0.030(3) 0.146(7) 0.029(4) -0.096(5) -0.033(3)
C40 0.099(5) 0.036(3) 0.104(5) 0.017(3) -0.072(5) -0.029(3)
C41 0.071(4) 0.033(3) 0.073(4) 0.005(3) -0.041(4) -0.024(3)
C42 0.125(7) 0.029(4) 0.170(8) 0.027(4) -0.108(7) -0.038(4)
C43 0.128(8) 0.039(4) 0.227(11) -0.020(5) -0.096(8) -0.027(5)
C44 0.104(6) 0.048(4) 0.191(9) -0.020(5) -0.074(6) -0.023(4)
C45 0.092(5) 0.030(3) 0.103(5) 0.014(3) -0.063(5) -0.026(3)
C46 0.102(6) 0.046(4) 0.120(6) 0.001(4) -0.055(5) -0.038(4)
C47 0.110(6) 0.057(5) 0.148(7) 0.025(5) -0.075(6) -0.053(5)
C48 0.088(5) 0.029(3) 0.095(5) 0.016(3) -0.065(5) -0.025(3)
O13 0.52(2) 0.195(10) 0.286(14) -0.050(9) 0.148(14) -0.149(12)
O14 0.217(10) 0.221(9) 0.169(8) 0.010(7) -0.024(7) -0.042(7)
O15 0.147(11) 0.238(14) 0.241(13) 0.026(12) -0.034(11) -0.091(11)
N7 0.111(10) 0.263(14) 0.129(11) -0.020(11) -0.080(8) -0.033(11)
C49 0.151(12) 0.251(14) 0.176(12) -0.010(13) -0.075(10) -0.043(12)
C50 0.165(15) 0.273(15) 0.186(14) -0.014(13) -0.089(13) -0.039(13)
C51 0.121(10) 0.111(11) 0.139(11) 0.081(9) -0.074(9) -0.063(9)
O15B 0.132(11) 0.262(14) 0.174(12) 0.013(11) -0.014(10) -0.022(11)
N7B 0.143(12) 0.264(14) 0.153(12) 0.003(12) -0.055(10) -0.025(12)
C49B 0.144(13) 0.273(14) 0.173(13) -0.001(12) -0.075(10) -0.018(12)
C50B 0.160(15) 0.258(15) 0.174(14) -0.026(13) -0.073(13) -0.020(13)
C51B 0.147(13) 0.246(16) 0.199(14) 0.025(13) -0.060(13) -0.085(13)

loop_
_atom_type_symbol
_atom_type_description
_atom_type_scat_dispersion_real
_atom_type_scat_dispersion_imag
_atom_type_scat_source
C C 0.0033 0.0016 'International Tables Vol C Tables 4.2.6.8 and 6.1.1.4'
H H 0.0000 0.0000 'International Tables Vol C Tables 4.2.6.8 and 6.1.1.4'
N N 0.0061 0.0033 'International Tables Vol C Tables 4.2.6.8 and 6.1.1.4'
O O 0.0106 0.0060 'International Tables Vol C Tables 4.2.6.8 and 6.1.1.4'
Ni Ni 0.3393 1.1124 'International Tables Vol C Tables 4.2.6.8 and 6.1.1.4'

loop_
_geom_angle_atom_site_label_1
_geom_angle_atom_site_label_2
_geom_angle_atom_site_label_3
_geom_angle
_geom_angle_site_symmetry_1
_geom_angle_site_symmetry_3
O7 Ni1 O12 89.63(15) 1_565 .
O7 Ni1 N1 98.30(15) 1_565 .
O12 Ni1 N1 92.64(15) . .
O7 Ni1 N4 90.49(16) 1_565 2_765
O12 Ni1 N4 174.76(14) . 2_765
N1 Ni1 N4 92.53(17) . 2_765
O7 Ni1 O4 162.49(13) 1_565 .
O12 Ni1 O4 90.39(12) . .
N1 Ni1 O4 99.19(14) . .
N4 Ni1 O4 87.92(15) 2_765 .
O7 Ni1 O5 101.27(13) 1_565 .
O12 Ni1 O5 88.94(13) . .
N1 Ni1 O5 160.38(14) . .
N4 Ni1 O5 85.90(15) 2_765 .
O4 Ni1 O5 61.23(11) . .
O7 Ni1 C35 131.47(15) 1_565 .
O12 Ni1 C35 91.07(14) . .
N1 Ni1 C35 130.11(16) . .
N4 Ni1 C35 84.93(16) 2_765 .
O4 Ni1 C35 31.03(13) . .
O5 Ni1 C35 30.27(13) . .
O2 Ni2 N3 98.97(16) . .
O2 Ni2 O10 166.53(17) . 1_565
N3 Ni2 O10 93.92(17) . 1_565
O2 Ni2 O11 88.81(15) . .
N3 Ni2 O11 93.4(2) . .
O10 Ni2 O11 94.34(15) 1_565 .
O2 Ni2 N2 84.93(14) . .
N3 Ni2 N2 87.90(16) . .
O10 Ni2 N2 91.68(14) 1_565 .
O11 Ni2 N2 173.73(15) . .
O2 Ni2 O9 105.05(15) . 1_565
N3 Ni2 O9 155.52(15) . 1_565
O10 Ni2 O9 61.82(15) 1_565 1_565
O11 Ni2 O9 91.75(17) . 1_565
N2 Ni2 O9 89.56(15) . 1_565
O2 Ni2 C24 135.51(19) . 1_565
N3 Ni2 C24 124.96(19) . 1_565
O10 Ni2 C24 31.21(15) 1_565 1_565
O11 Ni2 C24 94.65(17) . 1_565
N2 Ni2 C24 89.60(16) . 1_565
O9 Ni2 C24 30.64(16) 1_565 1_565
C11 O2 Ni2 134.1(3) . .
C18 O3 C15 118.1(4) . .
C35 O4 Ni1 90.5(3) . .
C35 O5 Ni1 88.9(3) . .
C39 O6 C42 119.0(5) . .
C48 O7 Ni1 129.2(4) . 1_545
C24 O9 Ni2 86.4(4) . 1_545
C24 O10 Ni2 91.5(3) . 1_545
Ni2 O11 H11A 112.0 . .
Ni2 O11 H11B 111.2 . .
H11A O11 H11B 109.7 . .
Ni1 O12 H12A 110.2 . .
Ni1 O12 H12B 110.3 . .
H12A O12 H12B 108.5 . .
C1 N1 C5 115.8(4) . .
C1 N1 Ni1 119.5(3) . .
C5 N1 Ni1 124.7(3) . .
C9 N2 C8 116.1(4) . .
C9 N2 Ni2 127.8(3) . .
C8 N2 Ni2 116.1(3) . .
C29 N3 C25 115.9(5) . .
C29 N3 Ni2 119.9(4) . .
C25 N3 Ni2 124.1(4) . .
C32 N4 C33 116.3(5) . .
C32 N4 Ni1 119.2(4) . 2_765
C33 N4 Ni1 123.7(4) . 2_765
N1 C1 C2 124.2(5) . .
N1 C1 H1 117.9 . .
C2 C1 H1 117.9 . .
C1 C2 C3 119.0(5) . .
C1 C2 H2 120.5 . .
C3 C2 H2 120.5 . .
C4 C3 C2 117.7(4) . .
C4 C3 C6 122.8(4) . .
C2 C3 C6 119.5(4) . .
C5 C4 C3 119.2(5) . .
C5 C4 H4 120.4 . .
C3 C4 H4 120.4 . .
N1 C5 C4 124.0(5) . .
N1 C5 H5 118.0 . .
C4 C5 H5 118.0 . .
C10 C6 C7 116.5(5) . .
C10 C6 C3 122.9(5) . .
C7 C6 C3 120.5(4) . .
C8 C7 C6 119.9(5) . .
C8 C7 H7 120.0 . .
C6 C7 H7 120.0 . .
N2 C8 C7 123.7(5) . .
N2 C8 H8 118.1 . .
C7 C8 H8 118.1 . .
N2 C9 C10 123.8(5) . .
N2 C9 H9 118.1 . .
C10 C9 H9 118.1 . .
C9 C10 C6 119.9(5) . .
C9 C10 H10 120.1 . .
C6 C10 H10 120.1 . .
O1 C11 O2 125.2(5) . .
O1 C11 C12 119.6(5) . .
O2 C11 C12 115.1(5) . .
C17 C12 C13 118.8(5) . .
C17 C12 C11 120.8(5) . .
C13 C12 C11 120.4(5) . .
C14 C13 C12 120.5(5) . .
C14 C13 H13 119.7 . .
C12 C13 H13 119.7 . .
C15 C14 C13 119.4(5) . .
C15 C14 H14 120.3 . .
C13 C14 H14 120.3 . .
C14 C15 C16 120.7(5) . .
C14 C15 O3 122.4(5) . .
C16 C15 O3 116.9(5) . .
C15 C16 C17 119.9(6) . .
C15 C16 H16 120.0 . .
C17 C16 H16 120.0 . .
C12 C17 C16 120.7(5) . .
C12 C17 H17 119.7 . .
C16 C17 H17 119.7 . .
C19 C18 C23 120.8(5) . .
C19 C18 O3 122.0(5) . .
C23 C18 O3 117.1(5) . .
C18 C19 C20 119.9(5) . .
C18 C19 H19 120.1 . .
C20 C19 H19 120.1 . .
C19 C20 C21 120.4(5) . .
C19 C20 H20 119.8 . .
C21 C20 H20 119.8 . .
C22 C21 C20 118.8(5) . .
C22 C21 C24 122.4(5) . .
C20 C21 C24 118.8(5) . .
C21 C22 C23 121.5(5) . .
C21 C22 H22 119.2 . .
C23 C22 H22 119.2 . .
C22 C23 C18 118.7(6) . .
C22 C23 H23 120.7 . .
C18 C23 H23 120.7 . .
O9 C24 O10 120.1(5) . .
O9 C24 C21 121.3(6) . .
O10 C24 C21 118.6(5) . .
O9 C24 Ni2 63.0(3) . 1_545
O10 C24 Ni2 57.3(3) . 1_545
C21 C24 Ni2 173.4(4) . 1_545
N3 C25 C26 124.5(5) . .
N3 C25 H25 117.8 . .
C26 C25 H25 117.8 . .
C25 C26 C27 119.2(5) . .
C25 C26 H26 120.4 . .
C27 C26 H26 120.4 . .
C28 C27 C26 116.6(6) . .
C28 C27 C30 122.5(5) . .
C26 C27 C30 120.9(5) . .
C29 C28 C27 120.2(5) . .
C29 C28 H28 119.9 . .
C27 C28 H28 119.9 . .
N3 C29 C28 123.7(5) . .
N3 C29 H29 118.2 . .
C28 C29 H29 118.2 . .
C31 C30 C34 114.6(6) . .
C31 C30 C27 121.7(5) . .
C34 C30 C27 123.7(5) . .
C32 C31 C30 121.4(5) . .
C32 C31 H31 119.3 . .
C30 C31 H31 119.3 . .
N4 C32 C31 123.3(6) . .
N4 C32 H32 118.4 . .
C31 C32 H32 118.4 . .
N4 C33 C34 123.5(5) . .
N4 C33 H33 118.2 . .
C34 C33 H33 118.2 . .
C33 C34 C30 120.8(6) . .
C33 C34 H34 119.6 . .
C30 C34 H34 119.6 . .
O5 C35 O4 119.1(4) . .
O5 C35 C37 121.2(4) . .
O4 C35 C37 119.6(4) . .
O5 C35 Ni1 60.8(2) . .
O4 C35 Ni1 58.5(2) . .
C37 C35 Ni1 173.6(4) . .
C38 C36 C37 120.9(5) . .
C38 C36 H36 119.6 . .
C37 C36 H36 119.6 . .
C36 C37 C41 117.9(4) . .
C36 C37 C35 122.2(5) . .
C41 C37 C35 119.9(4) . .
C39 C38 C36 119.4(5) . .
C39 C38 H38 120.3 . .
C36 C38 H38 120.3 . .
C38 C39 C40 121.0(5) . .
C38 C39 O6 122.7(5) . .
C40 C39 O6 116.2(5) . .
C39 C40 C41 119.5(5) . .
C39 C40 H40 120.3 . .
C41 C40 H40 120.3 . .
C40 C41 C37 121.3(5) . .
C40 C41 H41 119.4 . .
C37 C41 H41 119.4 . .
C43 C42 C47 121.7(6) . .
C43 C42 O6 120.1(8) . .
C47 C42 O6 117.9(7) . .
C42 C43 C44 119.6(8) . .
C42 C43 H43 120.2 . .
C44 C43 H43 120.2 . .
C45 C44 C43 119.6(8) . .
C45 C44 H44 120.2 . .
C43 C44 H44 120.2 . .
C46 C45 C44 119.1(6) . .
C46 C45 C48 122.0(6) . .
C44 C45 C48 118.8(7) . .
C45 C46 C47 121.2(7) . .
C45 C46 H46 119.4 . .
C47 C46 H46 119.4 . .
C42 C47 C46 118.7(7) . .
C42 C47 H47 120.7 . .
C46 C47 H47 120.7 . .
O8 C48 O7 125.1(5) . .
O8 C48 C45 118.1(6) . .
O7 C48 C45 116.8(6) . .
H13A O13 H13B 102.4 . .
H14A O14 H14B 117.1 . .
C51 N7 C49 119.9(12) . .
C51 N7 C50 120.8(12) . .
C49 N7 C50 117.7(11) . .
O15 C49 N7 123.6(15) . .
O15 C49 H49A 118.2 . .
N7 C49 H49A 118.2 . .
C49B N7B C51B 118.9(13) . .
C49B N7B C50B 119.8(15) . .
C51B N7B C50B 112.1(13) . .
O15B C49B N7B 120.9(15) . .
O15B C49B H49B 119.6 . .
N7B C49B H49B 119.6 . .
N7B C50B H50D 109.5 . .
N7B C50B H50E 109.5 . .
H50D C50B H50E 109.5 . .
N7B C50B H50F 109.5 . .
H50D C50B H50F 109.5 . .
H50E C50B H50F 109.5 . .
N7B C51B H51D 109.5 . .
N7B C51B H51E 109.5 . .
H51D C51B H51E 109.5 . .
N7B C51B H51F 109.5 . .
H51D C51B H51F 109.5 . .
H51E C51B H51F 109.5 . .

loop_
_geom_bond_atom_site_label_1
_geom_bond_atom_site_label_2
_geom_bond_distance
_geom_bond_site_symmetry_2
Ni1 O7 2.030(3) 1_565
Ni1 O12 2.045(3) .
Ni1 N1 2.065(4) .
Ni1 N4 2.080(5) 2_765
Ni1 O4 2.124(3) .
Ni1 O5 2.175(3) .
Ni1 C35 2.491(5) .
Ni2 O2 2.002(3) .
Ni2 N3 2.057(5) .
Ni2 O10 2.062(3) 1_565
Ni2 O11 2.066(4) .
Ni2 N2 2.146(4) .
Ni2 O9 2.187(4) 1_565
Ni2 C24 2.450(6) 1_565
O1 C11 1.242(6) .
O2 C11 1.267(6) .
O3 C18 1.384(6) .
O3 C15 1.394(6) .
O4 C35 1.284(5) .
O5 C35 1.256(5) .
O6 C39 1.374(6) .
O6 C42 1.408(7) .
O7 C48 1.268(7) .
O7 Ni1 2.030(3) 1_545
O8 C48 1.244(8) .
O9 C24 1.251(6) .
O9 Ni2 2.187(4) 1_545
O10 C24 1.270(6) .
O10 Ni2 2.062(3) 1_545
O11 H11A 0.8501 .
O11 H11B 0.8500 .
O12 H12A 0.8499 .
O12 H12B 0.8500 .
N1 C1 1.329(6) .
N1 C5 1.330(6) .
N2 C9 1.329(6) .
N2 C8 1.335(6) .
N3 C29 1.337(6) .
N3 C25 1.339(7) .
N4 C32 1.316(6) .
N4 C33 1.327(7) .
N4 Ni1 2.080(5) 2_765
C1 C2 1.369(6) .
C1 H1 0.9300 .
C2 C3 1.375(6) .
C2 H2 0.9300 .
C3 C4 1.372(7) .
C3 C6 1.492(6) .
C4 C5 1.371(7) .
C4 H4 0.9300 .
C5 H5 0.9300 .
C6 C10 1.379(6) .
C6 C7 1.381(7) .
C7 C8 1.374(7) .
C7 H7 0.9300 .
C8 H8 0.9300 .
C9 C10 1.377(7) .
C9 H9 0.9300 .
C10 H10 0.9300 .
C11 C12 1.507(7) .
C12 C17 1.365(7) .
C12 C13 1.395(7) .
C13 C14 1.386(7) .
C13 H13 0.9300 .
C14 C15 1.361(8) .
C14 H14 0.9300 .
C15 C16 1.373(7) .
C16 C17 1.382(7) .
C16 H16 0.9300 .
C17 H17 0.9300 .
C18 C19 1.367(7) .
C18 C23 1.381(7) .
C19 C20 1.372(7) .
C19 H19 0.9300 .
C20 C21 1.393(7) .
C20 H20 0.9300 .
C21 C22 1.366(7) .
C21 C24 1.493(7) .
C22 C23 1.380(7) .
C22 H22 0.9300 .
C23 H23 0.9300 .
C24 Ni2 2.450(6) 1_545
C25 C26 1.367(8) .
C25 H25 0.9300 .
C26 C27 1.395(7) .
C26 H26 0.9300 .
C27 C28 1.385(7) .
C27 C30 1.484(7) .
C28 C29 1.370(8) .
C28 H28 0.9300 .
C29 H29 0.9300 .
C30 C31 1.376(7) .
C30 C34 1.382(7) .
C31 C32 1.372(8) .
C31 H31 0.9300 .
C32 H32 0.9300 .
C33 C34 1.370(8) .
C33 H33 0.9300 .
C34 H34 0.9300 .
C35 C37 1.477(6) .
C36 C38 1.384(7) .
C36 C37 1.384(6) .
C36 H36 0.9300 .
C37 C41 1.386(7) .
C38 C39 1.359(8) .
C38 H38 0.9300 .
C39 C40 1.368(7) .
C40 C41 1.369(7) .
C40 H40 0.9300 .
C41 H41 0.9300 .
C42 C43 1.347(11) .
C42 C47 1.353(10) .
C43 C44 1.406(9) .
C43 H43 0.9300 .
C44 C45 1.375(9) .
C44 H44 0.9300 .
C45 C46 1.365(9) .
C45 C48 1.505(7) .
C46 C47 1.393(8) .
C46 H46 0.9300 .
C47 H47 0.9300 .
O13 H13A 0.8492 .
O13 H13B 0.8494 .
O14 H14A 0.8501 .
O14 H14B 0.8500 .
O15 C49 1.225(10) .
N7 C51 1.383(12) .
N7 C49 1.418(12) .
N7 C50 1.431(13) .
C49 H49A 0.9300 .
C50 H50A 0.9600 .
C50 H50B 0.9600 .
C50 H50C 0.9600 .
C51 H51A 0.9600 .
C51 H51B 0.9600 .
C51 H51C 0.9600 .
O15B C49B 1.281(10) .
N7B C49B 1.405(13) .
N7B C51B 1.434(13) .
N7B C50B 1.454(13) .
C49B H49B 0.9300 .
C50B H50D 0.9600 .
C50B H50E 0.9600 .
C50B H50F 0.9600 .
C51B H51D 0.9600 .
C51B H51E 0.9600 .
C51B H51F 0.9600 .

loop_
_geom_torsion_atom_site_label_1
_geom_torsion_atom_site_label_2
_geom_torsion_atom_site_label_3
_geom_torsion_atom_site_label_4
_geom_torsion
_geom_torsion_site_symmetry_1
_geom_torsion_site_symmetry_4
N3 Ni2 O2 C11 -81.8(5) . .
O10 Ni2 O2 C11 115.2(7) 1_565 .
O11 Ni2 O2 C11 11.4(5) . .
N2 Ni2 O2 C11 -168.9(5) . .
O9 Ni2 O2 C11 102.9(5) 1_565 .
C24 Ni2 O2 C11 106.9(5) 1_565 .
O7 Ni1 O4 C35 -1.4(6) 1_565 .
O12 Ni1 O4 C35 -91.4(3) . .
N1 Ni1 O4 C35 175.8(3) . .
N4 Ni1 O4 C35 83.6(3) 2_765 .
O5 Ni1 O4 C35 -2.9(3) . .
O7 Ni1 O5 C35 -176.6(3) 1_565 .
O12 Ni1 O5 C35 93.9(3) . .
N1 Ni1 O5 C35 -0.9(6) . .
N4 Ni1 O5 C35 -87.0(3) 2_765 .
O4 Ni1 O5 C35 2.9(3) . .
O7 Ni1 N1 C1 -173.4(4) 1_565 .
O12 Ni1 N1 C1 -83.4(4) . .
N4 Ni1 N1 C1 95.7(4) 2_765 .
O4 Ni1 N1 C1 7.4(4) . .
O5 Ni1 N1 C1 10.8(7) . .
C35 Ni1 N1 C1 10.2(5) . .
O7 Ni1 N1 C5 8.0(5) 1_565 .
O12 Ni1 N1 C5 98.0(5) . .
N4 Ni1 N1 C5 -82.8(5) 2_765 .
O4 Ni1 N1 C5 -171.1(5) . .
O5 Ni1 N1 C5 -167.7(5) . .
C35 Ni1 N1 C5 -168.3(5) . .
O2 Ni2 N2 C9 -137.9(4) . .
N3 Ni2 N2 C9 122.9(4) . .
O10 Ni2 N2 C9 29.0(4) 1_565 .
O11 Ni2 N2 C9 -134.9(17) . .
O9 Ni2 N2 C9 -32.8(4) 1_565 .
C24 Ni2 N2 C9 -2.1(5) 1_565 .
O2 Ni2 N2 C8 42.0(4) . .
N3 Ni2 N2 C8 -57.2(4) . .
O10 Ni2 N2 C8 -151.1(4) 1_565 .
O11 Ni2 N2 C8 45.0(19) . .
O9 Ni2 N2 C8 147.1(4) 1_565 .
C24 Ni2 N2 C8 177.8(4) 1_565 .
O2 Ni2 N3 C29 -146.0(4) . .
O10 Ni2 N3 C29 30.1(4) 1_565 .
O11 Ni2 N3 C29 124.7(4) . .
N2 Ni2 N3 C29 -61.5(4) . .
O9 Ni2 N3 C29 22.9(6) 1_565 .
C24 Ni2 N3 C29 26.6(5) 1_565 .
O2 Ni2 N3 C25 30.2(4) . .
O10 Ni2 N3 C25 -153.7(4) 1_565 .
O11 Ni2 N3 C25 -59.1(4) . .
N2 Ni2 N3 C25 114.8(4) . .
O9 Ni2 N3 C25 -160.9(4) 1_565 .
C24 Ni2 N3 C25 -157.2(4) 1_565 .
C5 N1 C1 C2 -0.4(9) . .
Ni1 N1 C1 C2 -179.0(4) . .
N1 C1 C2 C3 1.1(9) . .
C1 C2 C3 C4 -1.1(8) . .
C1 C2 C3 C6 176.0(5) . .
C2 C3 C4 C5 0.6(9) . .
C6 C3 C4 C5 -176.5(6) . .
C1 N1 C5 C4 -0.2(9) . .
Ni1 N1 C5 C4 178.4(5) . .
C3 C4 C5 N1 0.1(10) . .
C4 C3 C6 C10 -37.7(8) . .
C2 C3 C6 C10 145.3(5) . .
C4 C3 C6 C7 141.4(6) . .
C2 C3 C6 C7 -35.6(7) . .
C10 C6 C7 C8 -0.3(8) . .
C3 C6 C7 C8 -179.5(5) . .
C9 N2 C8 C7 0.7(8) . .
Ni2 N2 C8 C7 -179.2(4) . .
C6 C7 C8 N2 0.0(9) . .
C8 N2 C9 C10 -1.1(8) . .
Ni2 N2 C9 C10 178.8(4) . .
N2 C9 C10 C6 0.8(9) . .
C7 C6 C10 C9 -0.1(8) . .
C3 C6 C10 C9 179.1(5) . .
Ni2 O2 C11 O1 3.8(9) . .
Ni2 O2 C11 C12 -176.3(3) . .
O1 C11 C12 C17 -175.6(5) . .
O2 C11 C12 C17 4.4(7) . .
O1 C11 C12 C13 3.9(8) . .
O2 C11 C12 C13 -176.0(5) . .
C17 C12 C13 C14 0.3(8) . .
C11 C12 C13 C14 -179.3(5) . .
C12 C13 C14 C15 1.0(9) . .
C13 C14 C15 C16 -1.0(9) . .
C13 C14 C15 O3 175.8(5) . .
C18 O3 C15 C14 44.1(8) . .
C18 O3 C15 C16 -139.0(5) . .
C14 C15 C16 C17 -0.3(9) . .
O3 C15 C16 C17 -177.2(5) . .
C13 C12 C17 C16 -1.5(8) . .
C11 C12 C17 C16 178.0(5) . .
C15 C16 C17 C12 1.6(9) . .
C15 O3 C18 C19 40.6(8) . .
C15 O3 C18 C23 -144.2(6) . .
C23 C18 C19 C20 1.4(9) . .
O3 C18 C19 C20 176.4(5) . .
C18 C19 C20 C21 0.7(9) . .
C19 C20 C21 C22 -1.7(9) . .
C19 C20 C21 C24 -179.4(5) . .
C20 C21 C22 C23 0.7(9) . .
C24 C21 C22 C23 178.3(5) . .
C21 C22 C23 C18 1.3(9) . .
C19 C18 C23 C22 -2.4(9) . .
O3 C18 C23 C22 -177.6(5) . .
Ni2 O9 C24 O10 3.6(5) 1_545 .
Ni2 O9 C24 C21 -174.2(4) 1_545 .
Ni2 O10 C24 O9 -3.8(5) 1_545 .
Ni2 O10 C24 C21 174.1(4) 1_545 .
C22 C21 C24 O9 -6.9(8) . .
C20 C21 C24 O9 170.7(5) . .
C22 C21 C24 O10 175.2(5) . .
C20 C21 C24 O10 -7.2(7) . .
C22 C21 C24 Ni2 -136(4) . 1_545
C20 C21 C24 Ni2 42(4) . 1_545
C29 N3 C25 C26 0.7(8) . .
Ni2 N3 C25 C26 -175.7(5) . .
N3 C25 C26 C27 0.2(9) . .
C25 C26 C27 C28 -0.9(8) . .
C25 C26 C27 C30 179.3(5) . .
C26 C27 C28 C29 0.8(8) . .
C30 C27 C28 C29 -179.4(5) . .
C25 N3 C29 C28 -0.8(8) . .
Ni2 N3 C29 C28 175.7(4) . .
C27 C28 C29 N3 0.1(9) . .
C28 C27 C30 C31 -169.9(6) . .
C26 C27 C30 C31 9.9(8) . .
C28 C27 C30 C34 10.9(8) . .
C26 C27 C30 C34 -169.3(6) . .
C34 C30 C31 C32 -1.7(10) . .
C27 C30 C31 C32 179.0(6) . .
C33 N4 C32 C31 2.1(10) . .
Ni1 N4 C32 C31 -167.9(6) 2_765 .
C30 C31 C32 N4 -0.7(11) . .
C32 N4 C33 C34 -1.1(9) . .
Ni1 N4 C33 C34 168.4(5) 2_765 .
N4 C33 C34 C30 -1.3(10) . .
C31 C30 C34 C33 2.6(9) . .
C27 C30 C34 C33 -178.1(6) . .
Ni1 O5 C35 O4 -4.8(4) . .
Ni1 O5 C35 C37 173.0(4) . .
Ni1 O4 C35 O5 5.0(5) . .
Ni1 O4 C35 C37 -172.9(4) . .
O7 Ni1 C35 O5 4.4(4) 1_565 .
O12 Ni1 C35 O5 -86.1(3) . .
N1 Ni1 C35 O5 179.6(3) . .
N4 Ni1 C35 O5 90.6(3) 2_765 .
O4 Ni1 C35 O5 -175.0(5) . .
O7 Ni1 C35 O4 179.4(3) 1_565 .
O12 Ni1 C35 O4 89.0(3) . .
N1 Ni1 C35 O4 -5.4(4) . .
N4 Ni1 C35 O4 -94.4(3) 2_765 .
O5 Ni1 C35 O4 175.0(5) . .
O7 Ni1 C35 C37 -106(3) 1_565 .
O12 Ni1 C35 C37 164(3) . .
N1 Ni1 C35 C37 69(3) . .
N4 Ni1 C35 C37 -20(3) 2_765 .
O4 Ni1 C35 C37 75(3) . .
O5 Ni1 C35 C37 -110(3) . .
C38 C36 C37 C41 1.2(9) . .
C38 C36 C37 C35 179.6(6) . .
O5 C35 C37 C36 -173.9(5) . .
O4 C35 C37 C36 4.0(8) . .
Ni1 C35 C37 C36 -67(3) . .
O5 C35 C37 C41 4.4(8) . .
O4 C35 C37 C41 -177.7(5) . .
Ni1 C35 C37 C41 111(3) . .
C37 C36 C38 C39 -0.6(11) . .
C36 C38 C39 C40 0.2(12) . .
C36 C38 C39 O6 -176.7(7) . .
C42 O6 C39 C38 -26.0(12) . .
C42 O6 C39 C40 157.0(8) . .
C38 C39 C40 C41 -0.5(11) . .
O6 C39 C40 C41 176.6(7) . .
C39 C40 C41 C37 1.2(10) . .
C36 C37 C41 C40 -1.5(9) . .
C35 C37 C41 C40 -179.9(6) . .
C39 O6 C42 C43 -57.1(11) . .
C39 O6 C42 C47 128.8(8) . .
C47 C42 C43 C44 -3.8(14) . .
O6 C42 C43 C44 -177.6(7) . .
C42 C43 C44 C45 0.3(13) . .
C43 C44 C45 C46 3.1(12) . .
C43 C44 C45 C48 179.6(7) . .
C44 C45 C46 C47 -3.1(11) . .
C48 C45 C46 C47 -179.5(6) . .
C43 C42 C47 C46 3.8(12) . .
O6 C42 C47 C46 177.7(6) . .
C45 C46 C47 C42 -0.3(11) . .
Ni1 O7 C48 O8 0.0(9) 1_545 .
Ni1 O7 C48 C45 -179.9(3) 1_545 .
C46 C45 C48 O8 178.6(7) . .
C44 C45 C48 O8 2.2(9) . .
C46 C45 C48 O7 -1.5(9) . .
C44 C45 C48 O7 -177.9(6) . .
C51 N7 C49 O15 165(3) . .
C50 N7 C49 O15 -1(5) . .
C51B N7B C49B O15B -25(5) . .
C50B N7B C49B O15B -169(3) . .
